data_4113333
loop_
_publ_author_name
'Zacharias Grote'
'Rosario Scopelliti'
'Kay Severin'

_publ_contact_author_address
;
Institute of Chemical Sciences and Engineering
Swiss Federal Institute of Technology Lausanne (EPFL)
1015 Lausanne
Switzerland
;
_publ_contact_author_email kay.severin@epfl.ch
_publ_contact_author_fax '+41 21 693 9305'
_publ_contact_author_name 'Kay Severin'
_publ_contact_author_phone '+41 21 693 9302'
_publ_section_title
;
 pH-Triggered Assembly of Organometallic Receptors for Lithium Ions
;
_journal_name_full 'Journal of the American Chemical Society'
_journal_page_first 16959
_journal_page_last 16972
_journal_paper_doi 10.1021/ja044874n
_journal_volume 126
_journal_year 2004
_chemical_formula_moiety 'C60 H78 N6 O9 Ru3, 3(H2 O)'
_chemical_formula_sum 'C60 H84 N6 O12 Ru3'
_chemical_formula_weight 1384.54
_chemical_name_systematic
; 
 ? 
;
_space_group_IT_number 14
_symmetry_cell_setting monoclinic
_symmetry_space_group_name_Hall '-P 2yn'
_symmetry_space_group_name_H-M 'P 1 21/n 1'
_atom_sites_solution_hydrogens geom
_atom_sites_solution_primary direct
_atom_sites_solution_secondary difmap
_audit_creation_method SHELXL-97
_cell_angle_alpha 90.00
_cell_angle_beta 90.045(5)
_cell_angle_gamma 90.00
_cell_formula_units_Z 4
_cell_length_a 13.0075(9)
_cell_length_b 24.6431(14)
_cell_length_c 18.6453(9)
_cell_measurement_reflns_used 7066
_cell_measurement_temperature 140(2)
_cell_measurement_theta_max 23.3851
_cell_measurement_theta_min 2.05645
_cell_volume 5976.7(6)
_computing_cell_refinement 'Oxford Diffraction, CrysAlis RED'
_computing_data_collection 'Oxford Diffraction, CrysAlis CCD'
_computing_data_reduction 'Oxford Diffraction, CrysAlis RED'
_computing_molecular_graphics 'Bruker SHELXTL'
_computing_publication_material 'Bruker SHELXTL'
_computing_structure_refinement 'SHELXL-97 (Sheldrick, 1997)'
_computing_structure_solution 'SHELXS-97 (Sheldrick, 1990)'
_diffrn_ambient_temperature 140(2)
_diffrn_measured_fraction_theta_full 0.964
_diffrn_measured_fraction_theta_max 0.964
_diffrn_measurement_device_type 'Oxford Diffraction, KM4CCD/Sapphire'
_diffrn_measurement_method 'phi and omega scans'
_diffrn_radiation_monochromator graphite
_diffrn_radiation_source 'fine-focus sealed tube'
_diffrn_radiation_type MoK\a
_diffrn_radiation_wavelength 0.71073
_diffrn_reflns_av_R_equivalents 0.0433
_diffrn_reflns_av_sigmaI/netI 0.0504
_diffrn_reflns_limit_h_max 15
_diffrn_reflns_limit_h_min -15
_diffrn_reflns_limit_k_max 29
_diffrn_reflns_limit_k_min -29
_diffrn_reflns_limit_l_max 18
_diffrn_reflns_limit_l_min -21
_diffrn_reflns_number 34821
_diffrn_reflns_theta_full 25.03
_diffrn_reflns_theta_max 25.03
_diffrn_reflns_theta_min 2.71
_exptl_absorpt_coefficient_mu 0.815
_exptl_absorpt_correction_T_max 0.9680
_exptl_absorpt_correction_T_min 0.8113
_exptl_absorpt_correction_type multi-scan
_exptl_absorpt_process_details
; 
[c.f. r.h. blessing, acta cryst. (1995), a51, 33-38] 
;
_exptl_crystal_colour orange
_exptl_crystal_density_diffrn 1.539
_exptl_crystal_description prismatic
_exptl_crystal_F_000 2856
_exptl_crystal_size_max 0.25
_exptl_crystal_size_mid 0.19
_exptl_crystal_size_min 0.13
_refine_diff_density_max 1.650
_refine_diff_density_min -1.391
_refine_diff_density_rms 0.115
_refine_ls_extinction_method none
_refine_ls_goodness_of_fit_ref 1.071
_refine_ls_hydrogen_treatment mixed
_refine_ls_matrix_type full
_refine_ls_number_parameters 740
_refine_ls_number_reflns 10178
_refine_ls_number_restraints 0
_refine_ls_restrained_S_all 1.071
_refine_ls_R_factor_all 0.0659
_refine_ls_R_factor_gt 0.0479
_refine_ls_shift/su_max 0.000
_refine_ls_shift/su_mean 0.000
_refine_ls_structure_factor_coef Fsqd
_refine_ls_weighting_details 'calc w=1/[\s^2^(Fo^2^)+(0.0720P)^2^+3.1212P] where P=(Fo^2^+2Fc^2^)/3'
_refine_ls_weighting_scheme calc
_refine_ls_wR_factor_gt 0.1180
_refine_ls_wR_factor_ref 0.1276
_reflns_number_gt 7764
_reflns_number_total 10178
_reflns_threshold_expression >2sigma(I)
_cod_data_source_file ja044874nsi20040831_093526_4.cif
_cod_data_source_block complex16
_cod_database_code 4113333

loop_
_symmetry_equiv_pos_as_xyz
'x, y, z'
'-x+1/2, y+1/2, -z+1/2'
'-x, -y, -z'
'x-1/2, -y-1/2, z-1/2'

loop_
_atom_site_label
_atom_site_type_symbol
_atom_site_fract_x
_atom_site_fract_y
_atom_site_fract_z
_atom_site_U_iso_or_equiv
_atom_site_adp_type
_atom_site_occupancy
_atom_site_symmetry_multiplicity
_atom_site_calc_flag
_atom_site_refinement_flags
_atom_site_disorder_assembly
_atom_site_disorder_group
Ru1 Ru 0.00044(3) -0.024489(15) 0.24274(2) 0.02111(12) Uani 1 1 d . . .
Ru2 Ru 0.35097(3) -0.040816(14) 0.39600(2) 0.02032(12) Uani 1 1 d . . .
Ru3 Ru 0.35998(3) -0.052902(14) 0.10880(2) 0.01864(12) Uani 1 1 d . . .
O1 O 0.1290(3) -0.03157(12) 0.30971(17) 0.0217(8) Uani 1 1 d . . .
O2 O -0.0115(3) 0.04517(13) 0.30286(18) 0.0242(8) Uani 1 1 d . . .
O3 O 0.0237(4) 0.27933(16) 0.2306(2) 0.0596(14) Uani 1 1 d . . .
O4 O 0.3645(3) -0.04627(12) 0.28460(17) 0.0196(7) Uani 1 1 d . . .
O5 O 0.4534(3) 0.02083(12) 0.37608(17) 0.0227(8) Uani 1 1 d . . .
O6 O 0.4429(4) 0.27494(17) 0.3748(3) 0.0639(14) Uani 1 1 d . . .
O7 O 0.2141(3) -0.04295(11) 0.15336(17) 0.0200(7) Uani 1 1 d . . .
O8 O 0.3094(3) 0.01413(12) 0.05375(17) 0.0213(8) Uani 1 1 d . . .
O9 O 0.3915(4) 0.27052(17) 0.0532(3) 0.0583(14) Uani 1 1 d . . .
N1 N 0.2393(3) 0.02125(15) 0.3762(2) 0.0232(10) Uani 1 1 d . . .
N2 N 0.0076(4) 0.18051(17) 0.3088(2) 0.0344(12) Uani 1 1 d . . .
N3 N 0.4079(3) 0.00575(15) 0.1866(2) 0.0192(9) Uani 1 1 d . . .
N4 N 0.5287(4) 0.17493(19) 0.3248(3) 0.0498(15) Uani 1 1 d . . .
N5 N 0.0956(3) 0.02427(14) 0.1749(2) 0.0187(9) Uani 1 1 d . . .
N6 N 0.2629(4) 0.17745(16) 0.0339(2) 0.0277(10) Uani 1 1 d . . .
C1 C 0.1508(4) 0.01411(17) 0.3414(2) 0.0189(11) Uani 1 1 d . . .
C2 C 0.0740(4) 0.05641(18) 0.3389(3) 0.0209(11) Uani 1 1 d . . .
C3 C 0.0907(4) 0.10473(18) 0.3749(3) 0.0245(12) Uani 1 1 d . . .
C4 C 0.1852(4) 0.11072(19) 0.4103(3) 0.0276(12) Uani 1 1 d . . .
H4 H 0.1996 0.1436 0.4348 0.033 Uiso 1 1 calc R . .
C5 C 0.2575(4) 0.06984(18) 0.4101(3) 0.0247(12) Uani 1 1 d . . .
H5 H 0.3213 0.0754 0.4339 0.030 Uiso 1 1 calc R . .
C6 C 0.0122(5) 0.1494(2) 0.3761(3) 0.0317(13) Uani 1 1 d . . .
H6A H -0.0563 0.1334 0.3857 0.038 Uiso 1 1 calc R . .
H6B H 0.0285 0.1745 0.4160 0.038 Uiso 1 1 calc R . .
C7 C -0.0699(6) 0.2229(3) 0.3143(4) 0.0539(19) Uani 1 1 d . . .
H7A H -0.0534 0.2470 0.3552 0.065 Uiso 1 1 calc R . .
H7B H -0.1380 0.2063 0.3233 0.065 Uiso 1 1 calc R . .
C8 C -0.0735(7) 0.2558(3) 0.2456(5) 0.077(3) Uani 1 1 d . . .
H8A H -0.0941 0.2320 0.2053 0.093 Uiso 1 1 calc R . .
H8B H -0.1257 0.2848 0.2503 0.093 Uiso 1 1 calc R . .
C9 C 0.0992(6) 0.2392(2) 0.2264(4) 0.061(2) Uani 1 1 d . . .
H9A H 0.1667 0.2564 0.2174 0.073 Uiso 1 1 calc R . .
H9B H 0.0838 0.2149 0.1855 0.073 Uiso 1 1 calc R . .
C10 C 0.1052(5) 0.2063(2) 0.2937(3) 0.0498(18) Uani 1 1 d . . .
H10A H 0.1591 0.1782 0.2885 0.060 Uiso 1 1 calc R . .
H10B H 0.1245 0.2301 0.3343 0.060 Uiso 1 1 calc R . .
C11 C 0.4069(4) -0.00305(17) 0.2581(3) 0.0183(10) Uani 1 1 d . . .
C12 C 0.4553(4) 0.03426(18) 0.3068(3) 0.0207(11) Uani 1 1 d . . .
C13 C 0.5036(4) 0.08016(19) 0.2809(3) 0.0263(12) Uani 1 1 d . . .
C14 C 0.5020(4) 0.08807(19) 0.2061(3) 0.0287(13) Uani 1 1 d . . .
H14 H 0.5343 0.1192 0.1862 0.034 Uiso 1 1 calc R . .
C15 C 0.4550(4) 0.05175(19) 0.1621(3) 0.0260(12) Uani 1 1 d . . .
H15 H 0.4548 0.0587 0.1119 0.031 Uiso 1 1 calc R . .
C16 C 0.5549(5) 0.1188(2) 0.3318(3) 0.0351(14) Uani 1 1 d . . .
H16A H 0.5383 0.1073 0.3813 0.042 Uiso 1 1 calc R . .
H16B H 0.6302 0.1153 0.3257 0.042 Uiso 1 1 calc R . .
C17 C 0.4229(5) 0.1865(3) 0.3212(5) 0.062(2) Uani 1 1 d . . .
H17A H 0.3890 0.1696 0.3632 0.074 Uiso 1 1 calc R . .
H17B H 0.3945 0.1690 0.2777 0.074 Uiso 1 1 calc R . .
C18 C 0.3949(6) 0.2444(3) 0.3196(4) 0.0569(19) Uani 1 1 d . . .
H18A H 0.4147 0.2598 0.2725 0.068 Uiso 1 1 calc R . .
H18B H 0.3194 0.2478 0.3243 0.068 Uiso 1 1 calc R . .
C19 C 0.5479(7) 0.2660(3) 0.3770(5) 0.080(3) Uani 1 1 d . . .
H19A H 0.5772 0.2854 0.4187 0.096 Uiso 1 1 calc R . .
H19B H 0.5795 0.2812 0.3331 0.096 Uiso 1 1 calc R . .
C20 C 0.5754(5) 0.2068(2) 0.3824(4) 0.0474(17) Uani 1 1 d . . .
H20A H 0.6511 0.2028 0.3803 0.057 Uiso 1 1 calc R . .
H20B H 0.5518 0.1925 0.4293 0.057 Uiso 1 1 calc R . .
C21 C 0.1782(4) 0.00560(17) 0.1406(2) 0.0177(10) Uani 1 1 d . . .
C22 C 0.2304(4) 0.03728(18) 0.0864(2) 0.0179(10) Uani 1 1 d . . .
C23 C 0.1933(4) 0.08813(17) 0.0700(3) 0.0203(11) Uani 1 1 d . . .
C24 C 0.1075(4) 0.10694(19) 0.1085(3) 0.0238(11) Uani 1 1 d . . .
H24 H 0.0815 0.1422 0.0988 0.029 Uiso 1 1 calc R . .
C25 C 0.0613(4) 0.07612(18) 0.1588(3) 0.0220(11) Uani 1 1 d . . .
H25 H 0.0037 0.0903 0.1838 0.026 Uiso 1 1 calc R . .
C26 C 0.2420(4) 0.12205(18) 0.0114(3) 0.0240(12) Uani 1 1 d . . .
H26A H 0.3072 0.1048 -0.0037 0.029 Uiso 1 1 calc R . .
H26B H 0.1955 0.1228 -0.0307 0.029 Uiso 1 1 calc R . .
C27 C 0.3381(5) 0.1795(2) 0.0898(3) 0.0480(17) Uani 1 1 d . . .
H27A H 0.4032 0.1632 0.0726 0.058 Uiso 1 1 calc R . .
H27B H 0.3140 0.1581 0.1314 0.058 Uiso 1 1 calc R . .
C28 C 0.3572(6) 0.2385(3) 0.1129(4) 0.065(2) Uani 1 1 d . . .
H28A H 0.2929 0.2541 0.1323 0.078 Uiso 1 1 calc R . .
H28B H 0.4098 0.2394 0.1513 0.078 Uiso 1 1 calc R . .
C29 C 0.3179(6) 0.2675(2) -0.0016(4) 0.0475(18) Uani 1 1 d . . .
H29A H 0.3405 0.2899 -0.0427 0.057 Uiso 1 1 calc R . .
H29B H 0.2518 0.2823 0.0160 0.057 Uiso 1 1 calc R . .
C30 C 0.3025(5) 0.2096(2) -0.0261(3) 0.0368(14) Uani 1 1 d . . .
H30A H 0.2531 0.2086 -0.0665 0.044 Uiso 1 1 calc R . .
H30B H 0.3686 0.1943 -0.0428 0.044 Uiso 1 1 calc R . .
C31 C -0.1139(5) -0.0351(2) 0.1586(3) 0.0398(15) Uani 1 1 d . . .
C32 C -0.1632(4) -0.0259(2) 0.2216(4) 0.0374(15) Uani 1 1 d . . .
H32 H -0.2126 0.0024 0.2246 0.045 Uiso 1 1 calc R . .
C33 C -0.1418(4) -0.0582(2) 0.2831(3) 0.0314(13) Uani 1 1 d . . .
H33 H -0.1776 -0.0510 0.3265 0.038 Uiso 1 1 calc R . .
C34 C -0.0690(4) -0.10025(19) 0.2813(3) 0.0262(12) Uani 1 1 d . . .
C35 C -0.0173(4) -0.1092(2) 0.2149(3) 0.0357(14) Uani 1 1 d . . .
H35 H 0.0331 -0.1370 0.2115 0.043 Uiso 1 1 calc R . .
C36 C -0.0410(5) -0.0768(2) 0.1535(3) 0.0379(15) Uani 1 1 d . . .
H36 H -0.0072 -0.0835 0.1092 0.045 Uiso 1 1 calc R . .
C37 C -0.1323(7) 0.0014(3) 0.0934(4) 0.073(3) Uani 1 1 d . . .
H37A H -0.1920 -0.0119 0.0666 0.110 Uiso 1 1 calc R . .
H37B H -0.0715 0.0007 0.0624 0.110 Uiso 1 1 calc R . .
H37C H -0.1451 0.0386 0.1095 0.110 Uiso 1 1 calc R . .
C38 C -0.0419(4) -0.1343(2) 0.3459(3) 0.0364(14) Uani 1 1 d . . .
H38 H 0.0323 -0.1444 0.3413 0.044 Uiso 1 1 calc R . .
C39 C -0.1036(5) -0.1869(2) 0.3448(4) 0.058(2) Uani 1 1 d . . .
H39A H -0.1769 -0.1786 0.3502 0.087 Uiso 1 1 calc R . .
H39B H -0.0812 -0.2103 0.3843 0.087 Uiso 1 1 calc R . .
H39C H -0.0924 -0.2056 0.2991 0.087 Uiso 1 1 calc R . .
C40 C -0.0536(6) -0.1044(3) 0.4165(3) 0.0543(19) Uani 1 1 d . . .
H40A H -0.0207 -0.0688 0.4130 0.081 Uiso 1 1 calc R . .
H40B H -0.0210 -0.1254 0.4549 0.081 Uiso 1 1 calc R . .
H40C H -0.1268 -0.0998 0.4272 0.081 Uiso 1 1 calc R . .
C41 C 0.2616(4) -0.0654(2) 0.4916(3) 0.0304(13) Uani 1 1 d . . .
C42 C 0.3597(4) -0.04875(19) 0.5119(3) 0.0247(12) Uani 1 1 d . . .
H42 H 0.3664 -0.0219 0.5482 0.030 Uiso 1 1 calc R . .
C43 C 0.4498(4) -0.07042(18) 0.4804(3) 0.0251(12) Uani 1 1 d . . .
H43 H 0.5151 -0.0576 0.4956 0.030 Uiso 1 1 calc R . .
C44 C 0.4442(4) -0.11071(19) 0.4270(3) 0.0290(13) Uani 1 1 d . . .
C45 C 0.3422(5) -0.12714(19) 0.4057(3) 0.0317(14) Uani 1 1 d . . .
H45 H 0.3349 -0.1533 0.3687 0.038 Uiso 1 1 calc R . .
C46 C 0.2530(5) -0.1058(2) 0.4378(3) 0.0321(13) Uani 1 1 d . . .
H46 H 0.1871 -0.1184 0.4235 0.038 Uiso 1 1 calc R . .
C47 C 0.1675(5) -0.0381(3) 0.5227(4) 0.0493(18) Uani 1 1 d . . .
H47A H 0.1605 -0.0481 0.5733 0.074 Uiso 1 1 calc R . .
H47B H 0.1063 -0.0499 0.4963 0.074 Uiso 1 1 calc R . .
H47C H 0.1747 0.0014 0.5186 0.074 Uiso 1 1 calc R . .
C48 C 0.5375(5) -0.1335(2) 0.3893(3) 0.0358(14) Uani 1 1 d . . .
H48 H 0.5148 -0.1460 0.3407 0.043 Uiso 1 1 calc R . .
C49 C 0.6214(5) -0.0923(2) 0.3783(4) 0.0444(16) Uani 1 1 d . . .
H49A H 0.5919 -0.0590 0.3582 0.067 Uiso 1 1 calc R . .
H49B H 0.6728 -0.1069 0.3452 0.067 Uiso 1 1 calc R . .
H49C H 0.6540 -0.0842 0.4245 0.067 Uiso 1 1 calc R . .
C50 C 0.5772(6) -0.1830(3) 0.4296(4) 0.058(2) Uani 1 1 d . . .
H50A H 0.6357 -0.1986 0.4036 0.087 Uiso 1 1 calc R . .
H50B H 0.5223 -0.2101 0.4332 0.087 Uiso 1 1 calc R . .
H50C H 0.5993 -0.1722 0.4778 0.087 Uiso 1 1 calc R . .
C51 C 0.5097(5) -0.0908(3) 0.1199(3) 0.0452(17) Uani 1 1 d . . .
C52 C 0.4970(4) -0.0728(2) 0.0493(3) 0.0312(13) Uani 1 1 d . . .
H52 H 0.5471 -0.0498 0.0281 0.037 Uiso 1 1 calc R . .
C53 C 0.4100(4) -0.0888(2) 0.0099(3) 0.0335(14) Uani 1 1 d . . .
H53 H 0.4026 -0.0752 -0.0375 0.040 Uiso 1 1 calc R . .
C54 C 0.3359(5) -0.1224(2) 0.0354(4) 0.0451(17) Uani 1 1 d . . .
C55 C 0.3453(6) -0.1397(2) 0.1048(5) 0.060(2) Uani 1 1 d . . .
H55 H 0.2919 -0.1616 0.1241 0.072 Uiso 1 1 calc R . .
C56 C 0.4293(7) -0.1271(3) 0.1492(3) 0.064(3) Uani 1 1 d . . .
H56 H 0.4343 -0.1413 0.1965 0.077 Uiso 1 1 calc R . .
C57 C 0.5987(7) -0.0723(4) 0.1646(5) 0.113(4) Uani 1 1 d . . .
H57A H 0.6522 -0.1003 0.1645 0.170 Uiso 1 1 calc R . .
H57B H 0.5756 -0.0659 0.2139 0.170 Uiso 1 1 calc R . .
H57C H 0.6266 -0.0386 0.1447 0.170 Uiso 1 1 calc R . .
C58 C 0.2431(7) -0.1367(4) -0.0152(6) 0.091(3) Uani 1 1 d . . .
H58 H 0.2539 -0.1172 -0.0616 0.110 Uiso 1 1 calc R . .
C59 C 0.2575(8) -0.1999(4) -0.0300(8) 0.166(7) Uani 1 1 d . . .
H59A H 0.2632 -0.2192 0.0157 0.249 Uiso 1 1 calc R . .
H59B H 0.3202 -0.2056 -0.0582 0.249 Uiso 1 1 calc R . .
H59C H 0.1981 -0.2136 -0.0567 0.249 Uiso 1 1 calc R . .
C60 C 0.1483(8) -0.1246(3) 0.0080(5) 0.094(3) Uani 1 1 d . . .
H60A H 0.1343 -0.1445 0.0524 0.141 Uiso 1 1 calc R . .
H60B H 0.0979 -0.1349 -0.0286 0.141 Uiso 1 1 calc R . .
H60C H 0.1435 -0.0855 0.0171 0.141 Uiso 1 1 calc R . .
O10 O 0.2195(3) -0.13331(14) 0.2595(2) 0.0363(10) Uani 1 1 d . . .
O11 O 0.6925(6) 0.1945(3) 0.2199(5) 0.135(3) Uani 1 1 d . . .
O12A O -0.1690(14) 0.1138(8) 0.2507(12) 0.082(7) Uani 0.58(4) 1 d P A 1
O12B O -0.2014(14) 0.0919(9) 0.2885(18) 0.084(8) Uani 0.42(4) 1 d P A 2

loop_
_atom_site_aniso_label
_atom_site_aniso_U_11
_atom_site_aniso_U_22
_atom_site_aniso_U_33
_atom_site_aniso_U_23
_atom_site_aniso_U_13
_atom_site_aniso_U_12
Ru1 0.0241(2) 0.0197(2) 0.0195(2) 0.00125(16) -0.00127(18) -0.00584(16)
Ru2 0.0295(3) 0.01537(19) 0.0161(2) 0.00321(15) -0.00697(18) -0.00413(16)
Ru3 0.0246(2) 0.01439(19) 0.0169(2) 0.00005(15) 0.00066(18) -0.00059(15)
O1 0.027(2) 0.0179(16) 0.0203(19) -0.0008(13) -0.0035(16) -0.0046(14)
O2 0.026(2) 0.0250(18) 0.021(2) -0.0016(14) -0.0001(17) -0.0013(14)
O3 0.102(4) 0.029(2) 0.047(3) 0.006(2) -0.010(3) -0.001(2)
O4 0.031(2) 0.0151(16) 0.0127(18) 0.0004(13) -0.0038(15) -0.0068(13)
O5 0.033(2) 0.0191(16) 0.0159(19) 0.0023(14) -0.0091(16) -0.0073(14)
O6 0.059(3) 0.041(3) 0.092(4) -0.030(3) -0.002(3) -0.003(2)
O7 0.026(2) 0.0145(16) 0.0191(18) 0.0041(13) -0.0023(15) -0.0026(13)
O8 0.025(2) 0.0185(16) 0.0202(18) -0.0006(14) 0.0040(16) -0.0050(14)
O9 0.078(4) 0.045(3) 0.051(3) -0.001(2) 0.001(3) -0.039(2)
N1 0.037(3) 0.016(2) 0.017(2) 0.0005(16) -0.005(2) -0.0071(17)
N2 0.055(3) 0.022(2) 0.026(3) 0.0019(19) 0.003(2) 0.001(2)
N3 0.024(2) 0.0180(19) 0.016(2) 0.0042(16) 0.0001(18) -0.0015(16)
N4 0.053(4) 0.032(3) 0.064(4) -0.014(3) -0.035(3) 0.005(2)
N5 0.018(2) 0.020(2) 0.018(2) 0.0002(16) -0.0018(18) -0.0030(16)
N6 0.040(3) 0.021(2) 0.022(2) 0.0040(18) 0.000(2) -0.0081(19)
C1 0.029(3) 0.017(2) 0.011(2) 0.0021(19) -0.004(2) -0.008(2)
C2 0.030(3) 0.019(2) 0.014(3) 0.0053(19) 0.003(2) -0.003(2)
C3 0.037(3) 0.020(2) 0.017(3) 0.002(2) 0.003(2) -0.003(2)
C4 0.039(3) 0.019(2) 0.025(3) -0.002(2) -0.003(3) -0.003(2)
C5 0.036(3) 0.017(2) 0.021(3) -0.005(2) -0.008(2) -0.007(2)
C6 0.044(4) 0.025(3) 0.025(3) 0.003(2) 0.003(3) 0.005(2)
C7 0.058(5) 0.044(4) 0.060(5) 0.016(3) -0.003(4) 0.016(3)
C8 0.083(7) 0.059(5) 0.090(6) 0.033(5) -0.029(5) 0.011(4)
C9 0.103(6) 0.030(3) 0.050(4) 0.009(3) 0.021(4) 0.005(4)
C10 0.069(5) 0.031(3) 0.049(4) 0.011(3) 0.017(4) 0.002(3)
C11 0.024(3) 0.014(2) 0.018(3) -0.0008(19) -0.003(2) -0.0007(19)
C12 0.020(3) 0.019(2) 0.022(3) 0.000(2) -0.010(2) -0.0012(19)
C13 0.033(3) 0.017(2) 0.028(3) 0.004(2) -0.009(2) -0.006(2)
C14 0.033(3) 0.022(3) 0.032(3) 0.008(2) -0.009(3) -0.014(2)
C15 0.030(3) 0.027(3) 0.021(3) 0.008(2) 0.000(2) -0.004(2)
C16 0.046(4) 0.026(3) 0.033(3) 0.005(2) -0.015(3) -0.015(2)
C17 0.051(5) 0.038(4) 0.096(6) -0.027(4) -0.004(4) -0.010(3)
C18 0.060(5) 0.043(4) 0.068(5) -0.020(3) -0.019(4) 0.012(3)
C19 0.087(7) 0.048(4) 0.105(7) -0.030(4) -0.032(6) 0.007(4)
C20 0.060(5) 0.031(3) 0.051(4) -0.008(3) -0.023(4) -0.008(3)
C21 0.020(3) 0.017(2) 0.016(3) 0.0012(19) -0.005(2) -0.0036(19)
C22 0.021(3) 0.020(2) 0.013(3) -0.0025(19) -0.008(2) -0.0056(19)
C23 0.027(3) 0.014(2) 0.020(3) -0.0004(19) -0.004(2) -0.0041(19)
C24 0.029(3) 0.019(2) 0.023(3) 0.002(2) -0.005(2) 0.001(2)
C25 0.020(3) 0.018(2) 0.027(3) 0.001(2) 0.005(2) 0.0018(19)
C26 0.034(3) 0.016(2) 0.022(3) 0.002(2) 0.002(2) 0.003(2)
C27 0.054(4) 0.049(4) 0.041(4) 0.013(3) -0.010(3) -0.022(3)
C28 0.086(6) 0.065(5) 0.043(4) 0.000(4) -0.005(4) -0.040(4)
C29 0.072(5) 0.022(3) 0.049(4) 0.002(3) 0.017(4) -0.011(3)
C30 0.050(4) 0.021(3) 0.039(4) 0.003(2) 0.006(3) -0.005(2)
C31 0.046(4) 0.031(3) 0.042(4) 0.005(3) -0.023(3) -0.015(3)
C32 0.023(3) 0.034(3) 0.055(4) 0.007(3) -0.015(3) -0.007(2)
C33 0.021(3) 0.032(3) 0.042(4) 0.003(2) -0.002(3) -0.003(2)
C34 0.023(3) 0.023(3) 0.033(3) 0.005(2) -0.005(2) -0.009(2)
C35 0.026(3) 0.025(3) 0.057(4) -0.011(3) 0.003(3) -0.011(2)
C36 0.050(4) 0.041(3) 0.023(3) -0.010(3) 0.007(3) -0.029(3)
C37 0.111(7) 0.059(5) 0.051(5) 0.023(4) -0.039(5) -0.039(5)
C38 0.026(3) 0.034(3) 0.050(4) 0.018(3) -0.001(3) -0.006(2)
C39 0.042(4) 0.042(4) 0.091(6) 0.034(4) -0.006(4) -0.010(3)
C40 0.059(5) 0.070(5) 0.034(4) 0.020(3) 0.000(3) -0.001(4)
C41 0.039(4) 0.029(3) 0.023(3) 0.013(2) 0.001(3) -0.006(2)
C42 0.035(3) 0.024(3) 0.015(3) 0.009(2) -0.006(2) -0.002(2)
C43 0.042(3) 0.017(2) 0.017(3) 0.005(2) -0.012(2) -0.001(2)
C44 0.044(4) 0.018(2) 0.025(3) 0.005(2) -0.010(3) 0.002(2)
C45 0.057(4) 0.013(2) 0.025(3) 0.008(2) -0.017(3) -0.010(2)
C46 0.039(4) 0.025(3) 0.032(3) 0.015(2) -0.004(3) -0.007(2)
C47 0.052(4) 0.056(4) 0.040(4) 0.015(3) 0.015(3) -0.002(3)
C48 0.048(4) 0.026(3) 0.034(3) -0.001(2) -0.006(3) 0.005(2)
C49 0.033(4) 0.046(4) 0.055(4) -0.005(3) 0.005(3) 0.004(3)
C50 0.068(5) 0.047(4) 0.060(5) 0.015(3) 0.006(4) 0.032(4)
C51 0.038(4) 0.055(4) 0.043(4) -0.029(3) -0.020(3) 0.029(3)
C52 0.028(3) 0.021(3) 0.044(4) -0.002(2) 0.009(3) 0.002(2)
C53 0.040(4) 0.039(3) 0.022(3) -0.013(2) -0.001(3) 0.016(3)
C54 0.043(4) 0.035(3) 0.057(5) -0.023(3) 0.005(3) -0.005(3)
C55 0.066(5) 0.014(3) 0.099(7) -0.003(3) 0.039(5) 0.001(3)
C56 0.119(7) 0.052(4) 0.022(4) 0.021(3) 0.028(4) 0.066(5)
C57 0.069(6) 0.150(9) 0.121(8) -0.093(7) -0.060(6) 0.071(6)
C58 0.069(6) 0.076(6) 0.128(9) -0.061(6) 0.006(6) -0.012(5)
C59 0.083(8) 0.116(8) 0.300(17) -0.165(11) -0.014(9) -0.017(6)
C60 0.107(9) 0.064(5) 0.111(8) 0.007(5) -0.063(7) -0.025(5)
O10 0.044(3) 0.0265(19) 0.039(2) 0.0005(17) -0.007(2) -0.0067(17)
O11 0.089(5) 0.109(5) 0.206(9) 0.031(6) 0.028(6) 0.004(4)
O12A 0.067(9) 0.072(10) 0.108(13) -0.005(9) -0.003(9) 0.027(7)
O12B 0.056(10) 0.081(11) 0.115(18) 0.019(12) 0.003(10) -0.011(8)

loop_
_atom_type_symbol
_atom_type_description
_atom_type_scat_dispersion_real
_atom_type_scat_dispersion_imag
_atom_type_scat_source
C C 0.0033 0.0016 'International Tables Vol C Tables 4.2.6.8 and 6.1.1.4'
H H 0.0000 0.0000 'International Tables Vol C Tables 4.2.6.8 and 6.1.1.4'
N N 0.0061 0.0033 'International Tables Vol C Tables 4.2.6.8 and 6.1.1.4'
O O 0.0106 0.0060 'International Tables Vol C Tables 4.2.6.8 and 6.1.1.4'
Ru Ru -1.2594 0.8363 'International Tables Vol C Tables 4.2.6.8 and 6.1.1.4'

loop_
_geom_angle_atom_site_label_1
_geom_angle_atom_site_label_2
_geom_angle_atom_site_label_3
_geom_angle
O2 Ru1 O1 78.77(13)
O2 Ru1 N5 84.12(13)
O1 Ru1 N5 86.39(14)
O2 Ru1 C33 93.75(18)
O1 Ru1 C33 116.32(18)
N5 Ru1 C33 156.41(19)
O2 Ru1 C35 158.16(18)
O1 Ru1 C35 98.50(19)
N5 Ru1 C35 117.50(18)
C33 Ru1 C35 67.8(2)
O2 Ru1 C32 92.16(19)
O1 Ru1 C32 153.16(19)
N5 Ru1 C32 118.06(19)
C33 Ru1 C32 38.4(2)
C35 Ru1 C32 80.6(2)
O2 Ru1 C36 153.4(2)
O1 Ru1 C36 127.2(2)
N5 Ru1 C36 91.35(17)
C33 Ru1 C36 80.1(2)
C35 Ru1 C36 38.5(2)
C32 Ru1 C36 66.9(2)
O2 Ru1 C31 116.2(2)
O1 Ru1 C31 164.8(2)
N5 Ru1 C31 92.1(2)
C33 Ru1 C31 67.7(2)
C35 Ru1 C31 68.8(2)
C32 Ru1 C31 36.5(2)
C36 Ru1 C31 37.6(2)
O2 Ru1 C34 120.00(17)
O1 Ru1 C34 93.59(16)
N5 Ru1 C34 155.45(17)
C33 Ru1 C34 37.58(19)
C35 Ru1 C34 38.2(2)
C32 Ru1 C34 69.0(2)
C36 Ru1 C34 69.2(2)
C31 Ru1 C34 81.6(2)
O5 Ru2 O4 79.19(12)
O5 Ru2 C45 141.78(19)
O4 Ru2 C45 91.43(17)
O5 Ru2 N1 83.16(14)
O4 Ru2 N1 86.14(14)
C45 Ru2 N1 133.55(19)
O5 Ru2 C43 89.76(16)
O4 Ru2 C43 130.75(17)
C45 Ru2 C43 68.51(19)
N1 Ru2 C43 140.39(17)
O5 Ru2 C42 102.29(16)
O4 Ru2 C42 168.16(16)
C45 Ru2 C42 80.14(19)
N1 Ru2 C42 105.69(17)
C43 Ru2 C42 38.14(19)
O5 Ru2 C44 105.70(18)
O4 Ru2 C44 99.51(16)
C45 Ru2 C44 39.0(2)
N1 Ru2 C44 170.19(18)
C43 Ru2 C44 37.83(18)
C42 Ru2 C44 68.72(19)
O5 Ru2 C46 169.23(18)
O4 Ru2 C46 110.90(17)
C45 Ru2 C46 37.9(2)
N1 Ru2 C46 100.87(18)
C43 Ru2 C46 80.8(2)
C42 Ru2 C46 67.0(2)
C44 Ru2 C46 69.7(2)
O5 Ru2 C41 133.56(17)
O4 Ru2 C41 145.89(17)
C45 Ru2 C41 68.3(2)
N1 Ru2 C41 88.72(18)
C43 Ru2 C41 68.5(2)
C42 Ru2 C41 37.0(2)
C44 Ru2 C41 82.1(2)
C46 Ru2 C41 37.53(19)
O8 Ru3 O7 79.23(12)
O8 Ru3 N3 83.61(14)
O7 Ru3 N3 85.14(14)
O8 Ru3 C53 89.98(17)
O7 Ru3 C53 131.82(19)
N3 Ru3 C53 140.56(19)
O8 Ru3 C55 139.1(3)
O7 Ru3 C55 92.9(2)
N3 Ru3 C55 136.2(3)
C53 Ru3 C55 65.6(3)
O8 Ru3 C52 101.01(17)
O7 Ru3 C52 169.67(18)
N3 Ru3 C52 105.18(18)
C53 Ru3 C52 38.1(2)
C55 Ru3 C52 80.2(2)
O8 Ru3 C51 133.0(2)
O7 Ru3 C51 146.0(2)
N3 Ru3 C51 87.99(19)
C53 Ru3 C51 68.4(2)
C55 Ru3 C51 69.8(3)
C52 Ru3 C51 37.7(2)
O8 Ru3 C56 169.48(17)
O7 Ru3 C56 109.8(2)
N3 Ru3 C56 102.2(3)
C53 Ru3 C56 79.9(2)
C55 Ru3 C56 37.9(3)
C52 Ru3 C56 69.2(2)
C51 Ru3 C56 39.9(3)
O8 Ru3 C54 105.6(2)
O7 Ru3 C54 102.04(19)
N3 Ru3 C54 169.1(2)
C53 Ru3 C54 36.2(2)
C55 Ru3 C54 36.5(3)
C52 Ru3 C54 67.8(2)
C51 Ru3 C54 81.5(2)
C56 Ru3 C54 67.8(3)
C1 O1 Ru1 111.8(3)
C2 O2 Ru1 112.7(3)
C9 O3 C8 110.4(5)
C11 O4 Ru2 111.3(3)
C12 O5 Ru2 111.8(3)
C19 O6 C18 111.7(5)
C21 O7 Ru3 111.1(3)
C22 O8 Ru3 111.4(3)
C29 O9 C28 108.9(5)
C1 N1 C5 119.2(4)
C1 N1 Ru2 125.1(3)
C5 N1 Ru2 115.2(3)
C10 N2 C7 107.9(5)
C10 N2 C6 111.0(5)
C7 N2 C6 110.0(4)
C11 N3 C15 117.9(4)
C11 N3 Ru3 123.9(3)
C15 N3 Ru3 117.6(3)
C17 N4 C16 115.6(5)
C17 N4 C20 109.4(5)
C16 N4 C20 110.7(5)
C21 N5 C25 118.3(4)
C21 N5 Ru1 123.8(3)
C25 N5 Ru1 117.3(3)
C27 N6 C26 111.8(4)
C27 N6 C30 107.3(5)
C26 N6 C30 110.6(4)
O1 C1 N1 121.5(4)
O1 C1 C2 117.3(4)
N1 C1 C2 121.1(4)
O2 C2 C3 123.8(5)
O2 C2 C1 116.4(4)
C3 C2 C1 119.8(5)
C2 C3 C4 117.2(5)
C2 C3 C6 122.1(5)
C4 C3 C6 120.8(4)
C5 C4 C3 121.4(5)
C5 C4 H4 119.3
C3 C4 H4 119.3
N1 C5 C4 121.3(5)
N1 C5 H5 119.4
C4 C5 H5 119.4
N2 C6 C3 113.4(4)
N2 C6 H6A 108.9
C3 C6 H6A 108.9
N2 C6 H6B 108.9
C3 C6 H6B 108.9
H6A C6 H6B 107.7
N2 C7 C8 110.2(6)
N2 C7 H7A 109.6
C8 C7 H7A 109.6
N2 C7 H7B 109.6
C8 C7 H7B 109.6
H7A C7 H7B 108.1
O3 C8 C7 111.0(6)
O3 C8 H8A 109.4
C7 C8 H8A 109.4
O3 C8 H8B 109.4
C7 C8 H8B 109.4
H8A C8 H8B 108.0
O3 C9 C10 111.9(5)
O3 C9 H9A 109.2
C10 C9 H9A 109.2
O3 C9 H9B 109.2
C10 C9 H9B 109.2
H9A C9 H9B 107.9
N2 C10 C9 110.8(6)
N2 C10 H10A 109.5
C9 C10 H10A 109.5
N2 C10 H10B 109.5
C9 C10 H10B 109.5
H10A C10 H10B 108.1
O4 C11 N3 120.8(4)
O4 C11 C12 118.1(4)
N3 C11 C12 121.1(4)
O5 C12 C13 123.4(4)
O5 C12 C11 116.4(4)
C13 C12 C11 120.1(5)
C12 C13 C14 117.0(5)
C12 C13 C16 120.1(5)
C14 C13 C16 122.9(4)
C15 C14 C13 120.9(4)
C15 C14 H14 119.6
C13 C14 H14 119.6
C14 C15 N3 123.0(5)
C14 C15 H15 118.5
N3 C15 H15 118.5
N4 C16 C13 116.8(5)
N4 C16 H16A 108.1
C13 C16 H16A 108.1
N4 C16 H16B 108.1
C13 C16 H16B 108.1
H16A C16 H16B 107.3
N4 C17 C18 116.0(6)
N4 C17 H17A 108.3
C18 C17 H17A 108.3
N4 C17 H17B 108.3
C18 C17 H17B 108.3
H17A C17 H17B 107.4
O6 C18 C17 113.0(6)
O6 C18 H18A 109.0
C17 C18 H18A 109.0
O6 C18 H18B 109.0
C17 C18 H18B 109.0
H18A C18 H18B 107.8
O6 C19 C20 113.0(7)
O6 C19 H19A 109.0
C20 C19 H19A 109.0
O6 C19 H19B 109.0
C20 C19 H19B 109.0
H19A C19 H19B 107.8
N4 C20 C19 111.8(6)
N4 C20 H20A 109.2
C19 C20 H20A 109.2
N4 C20 H20B 109.2
C19 C20 H20B 109.2
H20A C20 H20B 107.9
O7 C21 N5 121.1(4)
O7 C21 C22 117.0(4)
N5 C21 C22 121.9(4)
O8 C22 C23 124.1(4)
O8 C22 C21 117.0(4)
C23 C22 C21 118.9(4)
C22 C23 C24 117.6(4)
C22 C23 C26 121.1(4)
C24 C23 C26 121.3(4)
C25 C24 C23 121.6(4)
C25 C24 H24 119.2
C23 C24 H24 119.2
C24 C25 N5 121.7(4)
C24 C25 H25 119.1
N5 C25 H25 119.1
N6 C26 C23 112.8(4)
N6 C26 H26A 109.0
C23 C26 H26A 109.0
N6 C26 H26B 109.0
C23 C26 H26B 109.0
H26A C26 H26B 107.8
N6 C27 C28 110.3(5)
N6 C27 H27A 109.6
C28 C27 H27A 109.6
N6 C27 H27B 109.6
C28 C27 H27B 109.6
H27A C27 H27B 108.1
O9 C28 C27 110.7(5)
O9 C28 H28A 109.5
C27 C28 H28A 109.5
O9 C28 H28B 109.5
C27 C28 H28B 109.5
H28A C28 H28B 108.1
O9 C29 C30 111.2(5)
O9 C29 H29A 109.4
C30 C29 H29A 109.4
O9 C29 H29B 109.4
C30 C29 H29B 109.4
H29A C29 H29B 108.0
N6 C30 C29 109.0(5)
N6 C30 H30A 109.9
C29 C30 H30A 109.9
N6 C30 H30B 109.9
C29 C30 H30B 109.9
H30A C30 H30B 108.3
C32 C31 C36 120.1(5)
C32 C31 C37 121.0(6)
C36 C31 C37 118.8(6)
C32 C31 Ru1 71.3(4)
C36 C31 Ru1 71.0(3)
C37 C31 Ru1 127.5(4)
C31 C32 C33 120.7(6)
C31 C32 Ru1 72.2(4)
C33 C32 Ru1 70.7(3)
C31 C32 H32 119.6
C33 C32 H32 119.6
Ru1 C32 H32 130.0
C34 C33 C32 121.7(5)
C34 C33 Ru1 72.5(3)
C32 C33 Ru1 70.9(3)
C34 C33 H33 119.2
C32 C33 H33 119.2
Ru1 C33 H33 130.2
C33 C34 C35 116.9(5)
C33 C34 C38 123.3(5)
C35 C34 C38 119.7(5)
C33 C34 Ru1 69.9(3)
C35 C34 Ru1 69.7(3)
C38 C34 Ru1 129.6(4)
C34 C35 C36 120.5(5)
C34 C35 Ru1 72.1(3)
C36 C35 Ru1 71.1(3)
C34 C35 H35 119.8
C36 C35 H35 119.8
Ru1 C35 H35 129.5
C31 C36 C35 120.1(5)
C31 C36 Ru1 71.4(3)
C35 C36 Ru1 70.4(3)
C31 C36 H36 120.0
C35 C36 H36 120.0
Ru1 C36 H36 130.9
C31 C37 H37A 109.5
C31 C37 H37B 109.5
H37A C37 H37B 109.5
C31 C37 H37C 109.5
H37A C37 H37C 109.5
H37B C37 H37C 109.5
C34 C38 C40 113.5(5)
C34 C38 C39 109.8(5)
C40 C38 C39 111.8(5)
C34 C38 H38 107.1
C40 C38 H38 107.1
C39 C38 H38 107.1
C38 C39 H39A 109.5
C38 C39 H39B 109.5
H39A C39 H39B 109.5
C38 C39 H39C 109.5
H39A C39 H39C 109.5
H39B C39 H39C 109.5
C38 C40 H40A 109.5
C38 C40 H40B 109.5
H40A C40 H40B 109.5
C38 C40 H40C 109.5
H40A C40 H40C 109.5
H40B C40 H40C 109.5
C42 C41 C46 118.2(5)
C42 C41 C47 120.4(5)
C46 C41 C47 121.3(5)
C42 C41 Ru2 70.0(3)
C46 C41 Ru2 70.4(3)
C47 C41 Ru2 127.8(4)
C41 C42 C43 122.3(5)
C41 C42 Ru2 73.0(3)
C43 C42 Ru2 70.4(3)
C41 C42 H42 118.9
C43 C42 H42 118.9
Ru2 C42 H42 130.6
C44 C43 C42 121.2(5)
C44 C43 Ru2 72.1(3)
C42 C43 Ru2 71.5(3)
C44 C43 H43 119.4
C42 C43 H43 119.4
Ru2 C43 H43 129.5
C43 C44 C45 116.0(5)
C43 C44 C48 123.4(5)
C45 C44 C48 120.4(5)
C43 C44 Ru2 70.1(3)
C45 C44 Ru2 68.8(3)
C48 C44 Ru2 128.0(4)
C46 C45 C44 122.4(5)
C46 C45 Ru2 73.0(3)
C44 C45 Ru2 72.2(3)
C46 C45 H45 118.8
C44 C45 H45 118.8
Ru2 C45 H45 128.3
C45 C46 C41 119.9(5)
C45 C46 Ru2 69.0(3)
C41 C46 Ru2 72.1(3)
C45 C46 H46 120.0
C41 C46 H46 120.0
Ru2 C46 H46 131.6
C41 C47 H47A 109.5
C41 C47 H47B 109.5
H47A C47 H47B 109.5
C41 C47 H47C 109.5
H47A C47 H47C 109.5
H47B C47 H47C 109.5
C49 C48 C44 113.3(4)
C49 C48 C50 111.2(5)
C44 C48 C50 109.9(5)
C49 C48 H48 107.4
C44 C48 H48 107.4
C50 C48 H48 107.4
C48 C49 H49A 109.5
C48 C49 H49B 109.5
H49A C49 H49B 109.5
C48 C49 H49C 109.5
H49A C49 H49C 109.5
H49B C49 H49C 109.5
C48 C50 H50A 109.5
C48 C50 H50B 109.5
H50A C50 H50B 109.5
C48 C50 H50C 109.5
H50A C50 H50C 109.5
H50B C50 H50C 109.5
C52 C51 C56 117.1(6)
C52 C51 C57 121.2(8)
C56 C51 C57 121.6(8)
C52 C51 Ru3 70.6(3)
C56 C51 Ru3 70.2(3)
C57 C51 Ru3 128.0(4)
C51 C52 C53 119.8(5)
C51 C52 Ru3 71.6(3)
C53 C52 Ru3 70.5(3)
C51 C52 H52 120.1
C53 C52 H52 120.1
Ru3 C52 H52 130.3
C54 C53 C52 124.0(6)
C54 C53 Ru3 74.6(3)
C52 C53 Ru3 71.3(3)
C54 C53 H53 118.0
C52 C53 H53 118.0
Ru3 C53 H53 128.6
C53 C54 C55 117.3(6)
C53 C54 C58 118.1(7)
C55 C54 C58 124.5(7)
C53 C54 Ru3 69.2(3)
C55 C54 Ru3 69.2(3)
C58 C54 Ru3 130.7(5)
C54 C55 C56 123.9(6)
C54 C55 Ru3 74.3(3)
C56 C55 Ru3 71.9(3)
C54 C55 H55 118.1
C56 C55 H55 118.1
Ru3 C55 H55 128.1
C55 C56 C51 117.7(5)
C55 C56 Ru3 70.1(3)
C51 C56 Ru3 69.9(3)
C55 C56 H56 121.1
C51 C56 H56 121.1
Ru3 C56 H56 131.3
C51 C57 H57A 109.5
C51 C57 H57B 109.5
H57A C57 H57B 109.5
C51 C57 H57C 109.5
H57A C57 H57C 109.5
H57B C57 H57C 109.5
C60 C58 C54 117.6(8)
C60 C58 C59 112.5(8)
C54 C58 C59 103.4(8)
C60 C58 H58 107.6
C54 C58 H58 107.6
C59 C58 H58 107.6
C58 C59 H59A 109.5
C58 C59 H59B 109.5
H59A C59 H59B 109.5
C58 C59 H59C 109.5
H59A C59 H59C 109.5
H59B C59 H59C 109.5
C58 C60 H60A 109.5
C58 C60 H60B 109.5
H60A C60 H60B 109.5
C58 C60 H60C 109.5
H60A C60 H60C 109.5
H60B C60 H60C 109.5

loop_
_geom_bond_atom_site_label_1
_geom_bond_atom_site_label_2
_geom_bond_distance
Ru1 O2 2.056(3)
Ru1 O1 2.094(4)
Ru1 N5 2.140(4)
Ru1 C33 2.163(5)
Ru1 C35 2.164(5)
Ru1 C32 2.165(6)
Ru1 C36 2.172(5)
Ru1 C31 2.177(6)
Ru1 C34 2.196(5)
Ru2 O5 2.055(3)
Ru2 O4 2.089(3)
Ru2 C45 2.138(5)
Ru2 N1 2.141(4)
Ru2 C43 2.159(5)
Ru2 C42 2.173(5)
Ru2 C44 2.184(5)
Ru2 C46 2.190(5)
Ru2 C41 2.213(5)
Ru3 O8 2.053(3)
Ru3 O7 2.087(3)
Ru3 N3 2.141(4)
Ru3 C53 2.146(5)
Ru3 C55 2.149(6)
Ru3 C52 2.156(5)
Ru3 C51 2.170(6)
Ru3 C56 2.173(5)
Ru3 C54 2.214(6)
O1 C1 1.302(5)
O2 C2 1.328(6)
O3 C9 1.397(8)
O3 C8 1.419(9)
O4 C11 1.297(5)
O5 C12 1.334(6)
O6 C19 1.385(9)
O6 C18 1.420(8)
O7 C21 1.306(5)
O8 C22 1.324(6)
O9 C29 1.401(8)
O9 C28 1.435(7)
N1 C1 1.333(6)
N1 C5 1.375(6)
N2 C10 1.448(8)
N2 C7 1.455(7)
N2 C6 1.472(6)
N3 C11 1.350(6)
N3 C15 1.368(6)
N4 C17 1.407(8)
N4 C16 1.429(7)
N4 C20 1.463(7)
N5 C21 1.332(6)
N5 C25 1.386(6)
N6 C27 1.429(7)
N6 C26 1.454(6)
N6 C30 1.465(6)
C1 C2 1.445(7)
C2 C3 1.384(6)
C3 C4 1.401(8)
C3 C6 1.502(7)
C4 C5 1.379(7)
C4 H4 0.9500
C5 H5 0.9500
C6 H6A 0.9900
C6 H6B 0.9900
C7 C8 1.516(9)
C7 H7A 0.9900
C7 H7B 0.9900
C8 H8A 0.9900
C8 H8B 0.9900
C9 C10 1.496(8)
C9 H9A 0.9900
C9 H9B 0.9900
C10 H10A 0.9900
C10 H10B 0.9900
C11 C12 1.437(6)
C12 C13 1.381(7)
C13 C14 1.407(7)
C13 C16 1.501(7)
C14 C15 1.360(7)
C14 H14 0.9500
C15 H15 0.9500
C16 H16A 0.9900
C16 H16B 0.9900
C17 C18 1.474(9)
C17 H17A 0.9900
C17 H17B 0.9900
C18 H18A 0.9900
C18 H18B 0.9900
C19 C20 1.505(9)
C19 H19A 0.9900
C19 H19B 0.9900
C20 H20A 0.9900
C20 H20B 0.9900
C21 C22 1.446(6)
C22 C23 1.377(6)
C23 C24 1.406(7)
C23 C26 1.514(6)
C24 C25 1.349(6)
C24 H24 0.9500
C25 H25 0.9500
C26 H26A 0.9900
C26 H26B 0.9900
C27 C28 1.537(9)
C27 H27A 0.9900
C27 H27B 0.9900
C28 H28A 0.9900
C28 H28B 0.9900
C29 C30 1.511(7)
C29 H29A 0.9900
C29 H29B 0.9900
C30 H30A 0.9900
C30 H30B 0.9900
C31 C32 1.358(9)
C31 C36 1.402(9)
C31 C37 1.530(8)
C32 C33 1.424(8)
C32 H32 0.9500
C33 C34 1.404(7)
C33 H33 0.9500
C34 C35 1.427(8)
C34 C38 1.510(7)
C35 C36 1.430(8)
C35 H35 0.9500
C36 H36 0.9500
C37 H37A 0.9800
C37 H37B 0.9800
C37 H37C 0.9800
C38 C40 1.515(8)
C38 C39 1.525(8)
C38 H38 1.0000
C39 H39A 0.9800
C39 H39B 0.9800
C39 H39C 0.9800
C40 H40A 0.9800
C40 H40B 0.9800
C40 H40C 0.9800
C41 C42 1.393(8)
C41 C46 1.416(8)
C41 C47 1.513(8)
C42 C43 1.416(7)
C42 H42 0.9500
C43 C44 1.408(7)
C43 H43 0.9500
C44 C45 1.443(8)
C44 C48 1.512(8)
C45 C46 1.408(8)
C45 H45 0.9500
C46 H46 0.9500
C47 H47A 0.9800
C47 H47B 0.9800
C47 H47C 0.9800
C48 C49 1.503(8)
C48 C50 1.524(7)
C48 H48 1.0000
C49 H49A 0.9800
C49 H49B 0.9800
C49 H49C 0.9800
C50 H50A 0.9800
C50 H50B 0.9800
C50 H50C 0.9800
C51 C52 1.399(8)
C51 C56 1.480(11)
C51 C57 1.497(10)
C52 C53 1.405(8)
C52 H52 0.9500
C53 C54 1.357(8)
C53 H53 0.9500
C54 C55 1.368(10)
C54 C58 1.572(11)
C55 C56 1.405(11)
C55 H55 0.9500
C56 H56 0.9500
C57 H57A 0.9800
C57 H57B 0.9800
C57 H57C 0.9800
C58 C60 1.339(12)
C58 C59 1.592(12)
C58 H58 1.0000
C59 H59A 0.9800
C59 H59B 0.9800
C59 H59C 0.9800
C60 H60A 0.9800
C60 H60B 0.9800
C60 H60C 0.9800

loop_
_geom_torsion_atom_site_label_1
_geom_torsion_atom_site_label_2
_geom_torsion_atom_site_label_3
_geom_torsion_atom_site_label_4
_geom_torsion
O2 Ru1 O1 C1 -14.9(3)
N5 Ru1 O1 C1 69.8(3)
C33 Ru1 O1 C1 -103.5(3)
C35 Ru1 O1 C1 -172.9(3)
C32 Ru1 O1 C1 -87.0(5)
C36 Ru1 O1 C1 158.8(3)
C31 Ru1 O1 C1 154.5(7)
C34 Ru1 O1 C1 -134.8(3)
O1 Ru1 O2 C2 14.1(3)
N5 Ru1 O2 C2 -73.3(3)
C33 Ru1 O2 C2 130.2(3)
C35 Ru1 O2 C2 98.9(6)
C32 Ru1 O2 C2 168.7(3)
C36 Ru1 O2 C2 -154.5(4)
C31 Ru1 O2 C2 -162.8(3)
C34 Ru1 O2 C2 101.8(3)
O5 Ru2 O4 C11 -15.1(3)
C45 Ru2 O4 C11 -157.8(3)
N1 Ru2 O4 C11 68.6(3)
C43 Ru2 O4 C11 -95.3(4)
C42 Ru2 O4 C11 -113.5(8)
C44 Ru2 O4 C11 -119.5(3)
C46 Ru2 O4 C11 168.8(3)
C41 Ru2 O4 C11 150.6(4)
O4 Ru2 O5 C12 15.5(3)
C45 Ru2 O5 C12 93.8(4)
N1 Ru2 O5 C12 -71.9(3)
C43 Ru2 O5 C12 147.2(3)
C42 Ru2 O5 C12 -176.5(3)
C44 Ru2 O5 C12 112.4(3)
C46 Ru2 O5 C12 175.5(9)
C41 Ru2 O5 C12 -153.5(3)
O8 Ru3 O7 C21 -17.2(3)
N3 Ru3 O7 C21 67.2(3)
C53 Ru3 O7 C21 -97.4(4)
C55 Ru3 O7 C21 -156.7(4)
C52 Ru3 O7 C21 -109.5(9)
C51 Ru3 O7 C21 146.3(4)
C56 Ru3 O7 C21 168.5(4)
C54 Ru3 O7 C21 -121.1(4)
O7 Ru3 O8 C22 17.6(3)
N3 Ru3 O8 C22 -68.7(3)
C53 Ru3 O8 C22 150.3(3)
C55 Ru3 O8 C22 99.4(4)
C52 Ru3 O8 C22 -172.9(3)
C51 Ru3 O8 C22 -149.9(3)
C56 Ru3 O8 C22 166.8(16)
C54 Ru3 O8 C22 117.2(3)
O5 Ru2 N1 C1 141.7(4)
O4 Ru2 N1 C1 62.2(4)
C45 Ru2 N1 C1 -26.1(5)
C43 Ru2 N1 C1 -137.0(4)
C42 Ru2 N1 C1 -117.4(4)
C44 Ru2 N1 C1 -63.4(12)
C46 Ru2 N1 C1 -48.4(4)
C41 Ru2 N1 C1 -84.1(4)
O5 Ru2 N1 C5 -46.2(3)
O4 Ru2 N1 C5 -125.7(3)
C45 Ru2 N1 C5 146.0(3)
C43 Ru2 N1 C5 35.1(5)
C42 Ru2 N1 C5 54.7(4)
C44 Ru2 N1 C5 108.7(10)
C46 Ru2 N1 C5 123.7(4)
C41 Ru2 N1 C5 88.0(4)
O8 Ru3 N3 C11 145.7(4)
O7 Ru3 N3 C11 66.0(4)
C53 Ru3 N3 C11 -132.1(4)
C55 Ru3 N3 C11 -23.0(5)
C52 Ru3 N3 C11 -114.6(4)
C51 Ru3 N3 C11 -80.6(4)
C56 Ru3 N3 C11 -43.1(4)
C54 Ru3 N3 C11 -65.9(12)
O8 Ru3 N3 C15 -43.5(4)
O7 Ru3 N3 C15 -123.1(4)
C53 Ru3 N3 C15 38.7(5)
C55 Ru3 N3 C15 147.8(4)
C52 Ru3 N3 C15 56.3(4)
C51 Ru3 N3 C15 90.2(4)
C56 Ru3 N3 C15 127.7(4)
C54 Ru3 N3 C15 104.9(11)
O2 Ru1 N5 C21 144.0(4)
O1 Ru1 N5 C21 64.9(4)
C33 Ru1 N5 C21 -130.1(5)
C35 Ru1 N5 C21 -32.8(5)
C32 Ru1 N5 C21 -126.7(4)
C36 Ru1 N5 C21 -62.3(4)
C31 Ru1 N5 C21 -99.9(4)
C34 Ru1 N5 C21 -25.8(7)
O2 Ru1 N5 C25 -44.7(3)
O1 Ru1 N5 C25 -123.7(3)
C33 Ru1 N5 C25 41.2(6)
C35 Ru1 N5 C25 138.6(4)
C32 Ru1 N5 C25 44.7(4)
C36 Ru1 N5 C25 109.1(4)
C31 Ru1 N5 C25 71.5(4)
C34 Ru1 N5 C25 145.6(4)
Ru1 O1 C1 N1 -168.1(3)
Ru1 O1 C1 C2 13.5(5)
C5 N1 C1 O1 -178.5(4)
Ru2 N1 C1 O1 -6.8(6)
C5 N1 C1 C2 -0.2(7)
Ru2 N1 C1 C2 171.6(3)
Ru1 O2 C2 C3 170.4(4)
Ru1 O2 C2 C1 -11.6(5)
O1 C1 C2 O2 -1.5(6)
N1 C1 C2 O2 -179.9(4)
O1 C1 C2 C3 176.5(4)
N1 C1 C2 C3 -1.9(7)
O2 C2 C3 C4 -179.7(4)
C1 C2 C3 C4 2.4(7)
O2 C2 C3 C6 -0.2(7)
C1 C2 C3 C6 -178.1(4)
C2 C3 C4 C5 -1.1(7)
C6 C3 C4 C5 179.4(5)
C1 N1 C5 C4 1.6(7)
Ru2 N1 C5 C4 -170.9(4)
C3 C4 C5 N1 -1.0(8)
C10 N2 C6 C3 -60.6(6)
C7 N2 C6 C3 -179.9(5)
C2 C3 C6 N2 -76.4(6)
C4 C3 C6 N2 103.1(6)
C10 N2 C7 C8 57.7(7)
C6 N2 C7 C8 178.9(6)
C9 O3 C8 C7 56.9(8)
N2 C7 C8 O3 -58.2(8)
C8 O3 C9 C10 -57.2(8)
C7 N2 C10 C9 -57.8(6)
C6 N2 C10 C9 -178.3(5)
O3 C9 C10 N2 58.7(7)
Ru2 O4 C11 N3 -169.2(4)
Ru2 O4 C11 C12 12.6(5)
C15 N3 C11 O4 -179.2(4)
Ru3 N3 C11 O4 -8.4(6)
C15 N3 C11 C12 -1.0(7)
Ru3 N3 C11 C12 169.8(3)
Ru2 O5 C12 C13 168.4(4)
Ru2 O5 C12 C11 -13.8(5)
O4 C11 C12 O5 0.7(7)
N3 C11 C12 O5 -177.6(4)
O4 C11 C12 C13 178.5(5)
N3 C11 C12 C13 0.3(7)
O5 C12 C13 C14 178.0(5)
C11 C12 C13 C14 0.3(7)
O5 C12 C13 C16 -1.8(8)
C11 C12 C13 C16 -179.5(5)
C12 C13 C14 C15 -0.1(8)
C16 C13 C14 C15 179.7(5)
C13 C14 C15 N3 -0.7(8)
C11 N3 C15 C14 1.3(8)
Ru3 N3 C15 C14 -170.1(4)
C17 N4 C16 C13 48.7(8)
C20 N4 C16 C13 173.8(5)
C12 C13 C16 N4 -129.4(6)
C14 C13 C16 N4 50.9(8)
C16 N4 C17 C18 175.5(6)
C20 N4 C17 C18 49.8(9)
C19 O6 C18 C17 50.6(9)
N4 C17 C18 O6 -50.4(10)
C18 O6 C19 C20 -53.8(9)
C17 N4 C20 C19 -50.7(8)
C16 N4 C20 C19 -179.2(6)
O6 C19 C20 N4 55.0(10)
Ru3 O7 C21 N5 -167.4(4)
Ru3 O7 C21 C22 14.3(5)
C25 N5 C21 O7 -179.9(4)
Ru1 N5 C21 O7 -8.6(6)
C25 N5 C21 C22 -1.6(7)
Ru1 N5 C21 C22 169.7(3)
Ru3 O8 C22 C23 167.0(4)
Ru3 O8 C22 C21 -15.7(5)
O7 C21 C22 O8 0.8(6)
N5 C21 C22 O8 -177.6(4)
O7 C21 C22 C23 178.3(4)
N5 C21 C22 C23 -0.1(7)
O8 C22 C23 C24 178.8(4)
C21 C22 C23 C24 1.5(7)
O8 C22 C23 C26 0.1(7)
C21 C22 C23 C26 -177.2(4)
C22 C23 C24 C25 -1.4(8)
C26 C23 C24 C25 177.4(5)
C23 C24 C25 N5 -0.3(8)
C21 N5 C25 C24 1.8(7)
Ru1 N5 C25 C24 -170.1(4)
C27 N6 C26 C23 64.8(6)
C30 N6 C26 C23 -175.7(5)
C22 C23 C26 N6 -131.6(5)
C24 C23 C26 N6 49.7(7)
C26 N6 C27 C28 -179.3(5)
C30 N6 C27 C28 59.3(6)
C29 O9 C28 C27 57.3(8)
N6 C27 C28 O9 -58.7(8)
C28 O9 C29 C30 -59.9(7)
C27 N6 C30 C29 -60.8(6)
C26 N6 C30 C29 177.0(5)
O9 C29 C30 N6 62.6(7)
O2 Ru1 C31 C32 -53.5(4)
O1 Ru1 C31 C32 138.1(6)
N5 Ru1 C31 C32 -138.0(3)
C33 Ru1 C31 C32 29.4(3)
C35 Ru1 C31 C32 103.2(4)
C36 Ru1 C31 C32 132.5(5)
C34 Ru1 C31 C32 65.8(3)
O2 Ru1 C31 C36 174.0(3)
O1 Ru1 C31 C36 5.6(9)
N5 Ru1 C31 C36 89.5(3)
C33 Ru1 C31 C36 -103.1(4)
C35 Ru1 C31 C36 -29.3(3)
C32 Ru1 C31 C36 -132.5(5)
C34 Ru1 C31 C36 -66.7(3)
O2 Ru1 C31 C37 61.7(7)
O1 Ru1 C31 C37 -106.7(8)
N5 Ru1 C31 C37 -22.8(7)
C33 Ru1 C31 C37 144.7(7)
C35 Ru1 C31 C37 -141.6(7)
C32 Ru1 C31 C37 115.2(8)
C36 Ru1 C31 C37 -112.3(8)
C34 Ru1 C31 C37 -179.0(7)
C36 C31 C32 C33 0.1(8)
C37 C31 C32 C33 -176.7(5)
Ru1 C31 C32 C33 -53.6(5)
C36 C31 C32 Ru1 53.7(5)
C37 C31 C32 Ru1 -123.1(5)
O2 Ru1 C32 C31 133.8(3)
O1 Ru1 C32 C31 -157.1(3)
N5 Ru1 C32 C31 49.3(4)
C33 Ru1 C32 C31 -132.9(5)
C35 Ru1 C32 C31 -66.9(3)
C36 Ru1 C32 C31 -29.3(3)
C34 Ru1 C32 C31 -104.8(4)
O2 Ru1 C32 C33 -93.3(3)
O1 Ru1 C32 C33 -24.2(6)
N5 Ru1 C32 C33 -177.8(3)
C35 Ru1 C32 C33 66.0(4)
C36 Ru1 C32 C33 103.6(4)
C31 Ru1 C32 C33 132.9(5)
C34 Ru1 C32 C33 28.1(3)
C31 C32 C33 C34 0.3(8)
Ru1 C32 C33 C34 -53.9(5)
C31 C32 C33 Ru1 54.2(5)
O2 Ru1 C33 C34 -137.4(3)
O1 Ru1 C33 C34 -58.1(4)
N5 Ru1 C33 C34 138.7(4)
C35 Ru1 C33 C34 30.5(3)
C32 Ru1 C33 C34 133.8(5)
C36 Ru1 C33 C34 68.7(4)
C31 Ru1 C33 C34 105.8(4)
O2 Ru1 C33 C32 88.7(4)
O1 Ru1 C33 C32 168.1(3)
N5 Ru1 C33 C32 4.9(7)
C35 Ru1 C33 C32 -103.3(4)
C36 Ru1 C33 C32 -65.2(4)
C31 Ru1 C33 C32 -28.1(3)
C34 Ru1 C33 C32 -133.8(5)
C32 C33 C34 C35 0.1(8)
Ru1 C33 C34 C35 -53.1(4)
C32 C33 C34 C38 178.2(5)
Ru1 C33 C34 C38 124.9(5)
C32 C33 C34 Ru1 53.2(5)
O2 Ru1 C34 C33 51.2(4)
O1 Ru1 C34 C33 130.3(3)
N5 Ru1 C34 C33 -140.5(4)
C35 Ru1 C34 C33 -130.5(5)
C32 Ru1 C34 C33 -28.7(4)
C36 Ru1 C34 C33 -101.0(4)
C31 Ru1 C34 C33 -64.2(4)
O2 Ru1 C34 C35 -178.3(3)
O1 Ru1 C34 C35 -99.2(3)
N5 Ru1 C34 C35 -10.0(6)
C33 Ru1 C34 C35 130.5(5)
C32 Ru1 C34 C35 101.8(4)
C36 Ru1 C34 C35 29.4(3)
C31 Ru1 C34 C35 66.3(4)
O2 Ru1 C34 C38 -65.9(5)
O1 Ru1 C34 C38 13.2(5)
N5 Ru1 C34 C38 102.3(6)
C33 Ru1 C34 C38 -117.2(6)
C35 Ru1 C34 C38 112.4(6)
C32 Ru1 C34 C38 -145.8(5)
C36 Ru1 C34 C38 141.8(5)
C31 Ru1 C34 C38 178.6(5)
C33 C34 C35 C36 -0.9(7)
C38 C34 C35 C36 -179.0(5)
Ru1 C34 C35 C36 -54.1(4)
C33 C34 C35 Ru1 53.3(4)
C38 C34 C35 Ru1 -124.9(5)
O2 Ru1 C35 C34 4.0(7)
O1 Ru1 C35 C34 85.0(3)
N5 Ru1 C35 C34 175.3(3)
C33 Ru1 C35 C34 -30.1(3)
C32 Ru1 C35 C34 -67.9(3)
C36 Ru1 C35 C34 -132.4(5)
C31 Ru1 C35 C34 -103.8(4)
O2 Ru1 C35 C36 136.4(5)
O1 Ru1 C35 C36 -142.6(3)
N5 Ru1 C35 C36 -52.3(4)
C33 Ru1 C35 C36 102.4(4)
C32 Ru1 C35 C36 64.6(4)
C31 Ru1 C35 C36 28.7(3)
C34 Ru1 C35 C36 132.4(5)
C32 C31 C36 C35 -0.9(8)
C37 C31 C36 C35 175.9(5)
Ru1 C31 C36 C35 52.9(5)
C32 C31 C36 Ru1 -53.8(5)
C37 C31 C36 Ru1 123.0(5)
C34 C35 C36 C31 1.3(8)
Ru1 C35 C36 C31 -53.3(5)
C34 C35 C36 Ru1 54.6(4)
O2 Ru1 C36 C31 -12.2(6)
O1 Ru1 C36 C31 -178.2(3)
N5 Ru1 C36 C31 -91.7(3)
C33 Ru1 C36 C31 66.2(3)
C35 Ru1 C36 C31 132.9(5)
C32 Ru1 C36 C31 28.4(3)
C34 Ru1 C36 C31 103.7(4)
O2 Ru1 C36 C35 -145.0(4)
O1 Ru1 C36 C35 49.0(4)
N5 Ru1 C36 C35 135.4(3)
C33 Ru1 C36 C35 -66.7(3)
C32 Ru1 C36 C35 -104.5(4)
C31 Ru1 C36 C35 -132.9(5)
C34 Ru1 C36 C35 -29.2(3)
C33 C34 C38 C40 -29.5(7)
C35 C34 C38 C40 148.5(5)
Ru1 C34 C38 C40 61.1(7)
C33 C34 C38 C39 96.4(6)
C35 C34 C38 C39 -85.5(6)
Ru1 C34 C38 C39 -172.9(4)
O5 Ru2 C41 C42 -39.3(4)
O4 Ru2 C41 C42 160.2(3)
C45 Ru2 C41 C42 102.8(3)
N1 Ru2 C41 C42 -118.6(3)
C43 Ru2 C41 C42 28.2(3)
C44 Ru2 C41 C42 64.9(3)
C46 Ru2 C41 C42 131.6(5)
O5 Ru2 C41 C46 -170.9(3)
O4 Ru2 C41 C46 28.6(5)
C45 Ru2 C41 C46 -28.8(3)
N1 Ru2 C41 C46 109.8(3)
C43 Ru2 C41 C46 -103.3(4)
C42 Ru2 C41 C46 -131.6(5)
C44 Ru2 C41 C46 -66.7(3)
O5 Ru2 C41 C47 74.2(6)
O4 Ru2 C41 C47 -86.3(6)
C45 Ru2 C41 C47 -143.8(6)
N1 Ru2 C41 C47 -5.1(5)
C43 Ru2 C41 C47 141.7(6)
C42 Ru2 C41 C47 113.5(6)
C44 Ru2 C41 C47 178.4(6)
C46 Ru2 C41 C47 -114.9(7)
C46 C41 C42 C43 0.5(7)
C47 C41 C42 C43 -175.4(5)
Ru2 C41 C42 C43 -52.5(4)
C46 C41 C42 Ru2 53.0(4)
C47 C41 C42 Ru2 -122.8(5)
O5 Ru2 C42 C41 152.0(3)
O4 Ru2 C42 C41 -112.1(8)
C45 Ru2 C42 C41 -66.9(3)
N1 Ru2 C42 C41 65.7(3)
C43 Ru2 C42 C41 -134.6(4)
C44 Ru2 C42 C41 -105.8(3)
C46 Ru2 C42 C41 -29.7(3)
O5 Ru2 C42 C43 -73.5(3)
O4 Ru2 C42 C43 22.5(9)
C45 Ru2 C42 C43 67.6(3)
N1 Ru2 C42 C43 -159.7(3)
C44 Ru2 C42 C43 28.8(3)
C46 Ru2 C42 C43 104.9(3)
C41 Ru2 C42 C43 134.6(4)
C41 C42 C43 C44 -0.7(7)
Ru2 C42 C43 C44 -54.4(4)
C41 C42 C43 Ru2 53.7(4)
O5 Ru2 C43 C44 -116.5(3)
O4 Ru2 C43 C44 -41.1(4)
C45 Ru2 C43 C44 31.2(3)
N1 Ru2 C43 C44 164.5(3)
C42 Ru2 C43 C44 133.0(5)
C46 Ru2 C43 C44 68.6(3)
C41 Ru2 C43 C44 105.5(3)
O5 Ru2 C43 C42 110.5(3)
O4 Ru2 C43 C42 -174.1(2)
C45 Ru2 C43 C42 -101.7(3)
N1 Ru2 C43 C42 31.6(4)
C44 Ru2 C43 C42 -133.0(5)
C46 Ru2 C43 C42 -64.4(3)
C41 Ru2 C43 C42 -27.5(3)
C42 C43 C44 C45 1.4(7)
Ru2 C43 C44 C45 -52.7(4)
C42 C43 C44 C48 177.2(4)
Ru2 C43 C44 C48 123.0(5)
C42 C43 C44 Ru2 54.2(4)
O5 Ru2 C44 C43 68.3(3)
O4 Ru2 C44 C43 149.7(3)
C45 Ru2 C44 C43 -129.9(5)
N1 Ru2 C44 C43 -85.7(11)
C42 Ru2 C44 C43 -29.0(3)
C46 Ru2 C44 C43 -101.4(3)
C41 Ru2 C44 C43 -64.8(3)
O5 Ru2 C44 C45 -161.7(3)
O4 Ru2 C44 C45 -80.4(3)
N1 Ru2 C44 C45 44.2(11)
C43 Ru2 C44 C45 129.9(5)
C42 Ru2 C44 C45 100.9(3)
C46 Ru2 C44 C45 28.5(3)
C41 Ru2 C44 C45 65.1(3)
O5 Ru2 C44 C48 -49.0(5)
O4 Ru2 C44 C48 32.3(5)
C45 Ru2 C44 C48 112.7(6)
N1 Ru2 C44 C48 156.9(8)
C43 Ru2 C44 C48 -117.4(6)
C42 Ru2 C44 C48 -146.4(5)
C46 Ru2 C44 C48 141.2(5)
C41 Ru2 C44 C48 177.8(5)
C43 C44 C45 C46 -2.1(7)
C48 C44 C45 C46 -178.0(4)
Ru2 C44 C45 C46 -55.5(4)
C43 C44 C45 Ru2 53.4(4)
C48 C44 C45 Ru2 -122.5(4)
O5 Ru2 C45 C46 162.5(3)
O4 Ru2 C45 C46 -123.3(3)
N1 Ru2 C45 C46 -37.2(4)
C43 Ru2 C45 C46 103.0(4)
C42 Ru2 C45 C46 65.1(3)
C44 Ru2 C45 C46 133.3(5)
C41 Ru2 C45 C46 28.5(3)
O5 Ru2 C45 C44 29.2(4)
O4 Ru2 C45 C44 103.4(3)
N1 Ru2 C45 C44 -170.6(3)
C43 Ru2 C45 C44 -30.4(3)
C42 Ru2 C45 C44 -68.2(3)
C46 Ru2 C45 C44 -133.3(5)
C41 Ru2 C45 C44 -104.8(3)
C44 C45 C46 C41 2.0(7)
Ru2 C45 C46 C41 -53.2(4)
C44 C45 C46 Ru2 55.1(4)
C42 C41 C46 C45 -1.1(7)
C47 C41 C46 C45 174.7(5)
Ru2 C41 C46 C45 51.7(4)
C42 C41 C46 Ru2 -52.9(4)
C47 C41 C46 Ru2 123.0(5)
O5 Ru2 C46 C45 -95.4(10)
O4 Ru2 C46 C45 63.5(3)
N1 Ru2 C46 C45 153.5(3)
C43 Ru2 C46 C45 -66.7(3)
C42 Ru2 C46 C45 -103.9(4)
C44 Ru2 C46 C45 -29.2(3)
C41 Ru2 C46 C45 -133.2(5)
O5 Ru2 C46 C41 37.8(11)
O4 Ru2 C46 C41 -163.3(3)
C45 Ru2 C46 C41 133.2(5)
N1 Ru2 C46 C41 -73.3(3)
C43 Ru2 C46 C41 66.5(3)
C42 Ru2 C46 C41 29.3(3)
C44 Ru2 C46 C41 104.0(4)
C43 C44 C48 C49 -34.2(7)
C45 C44 C48 C49 141.4(5)
Ru2 C44 C48 C49 55.6(7)
C43 C44 C48 C50 90.9(6)
C45 C44 C48 C50 -93.5(6)
Ru2 C44 C48 C50 -179.3(4)
O8 Ru3 C51 C52 -38.9(4)
O7 Ru3 C51 C52 163.5(3)
N3 Ru3 C51 C52 -118.3(3)
C53 Ru3 C51 C52 29.4(3)
C55 Ru3 C51 C52 100.3(4)
C56 Ru3 C51 C52 129.8(5)
C54 Ru3 C51 C52 64.5(4)
O8 Ru3 C51 C56 -168.7(3)
O7 Ru3 C51 C56 33.7(5)
N3 Ru3 C51 C56 111.9(4)
C53 Ru3 C51 C56 -100.4(4)
C55 Ru3 C51 C56 -29.5(4)
C52 Ru3 C51 C56 -129.8(5)
C54 Ru3 C51 C56 -65.3(4)
O8 Ru3 C51 C57 76.0(9)
O7 Ru3 C51 C57 -81.6(9)
N3 Ru3 C51 C57 -3.3(8)
C53 Ru3 C51 C57 144.4(9)
C55 Ru3 C51 C57 -144.8(9)
C52 Ru3 C51 C57 114.9(10)
C56 Ru3 C51 C57 -115.2(10)
C54 Ru3 C51 C57 179.5(9)
C56 C51 C52 C53 0.8(7)
C57 C51 C52 C53 -176.9(5)
Ru3 C51 C52 C53 -53.5(4)
C56 C51 C52 Ru3 54.3(4)
C57 C51 C52 Ru3 -123.4(5)
O8 Ru3 C52 C51 152.1(3)
O7 Ru3 C52 C51 -117.6(9)
N3 Ru3 C52 C51 65.8(4)
C53 Ru3 C52 C51 -132.3(5)
C55 Ru3 C52 C51 -69.5(4)
C56 Ru3 C52 C51 -31.8(4)
C54 Ru3 C52 C51 -105.4(4)
O8 Ru3 C52 C53 -75.6(3)
O7 Ru3 C52 C53 14.7(11)
N3 Ru3 C52 C53 -161.9(3)
C55 Ru3 C52 C53 62.7(4)
C51 Ru3 C52 C53 132.3(5)
C56 Ru3 C52 C53 100.5(4)
C54 Ru3 C52 C53 26.9(3)
C51 C52 C53 C54 -1.5(8)
Ru3 C52 C53 C54 -55.5(5)
C51 C52 C53 Ru3 54.0(4)
O8 Ru3 C53 C54 -117.1(4)
O7 Ru3 C53 C54 -41.6(5)
N3 Ru3 C53 C54 163.0(4)
C55 Ru3 C53 C54 29.0(4)
C52 Ru3 C53 C54 134.9(5)
C51 Ru3 C53 C54 105.8(5)
C56 Ru3 C53 C54 66.0(5)
O8 Ru3 C53 C52 108.0(3)
O7 Ru3 C53 C52 -176.5(3)
N3 Ru3 C53 C52 28.2(5)
C55 Ru3 C53 C52 -105.9(4)
C51 Ru3 C53 C52 -29.1(3)
C56 Ru3 C53 C52 -68.9(4)
C54 Ru3 C53 C52 -134.9(5)
C52 C53 C54 C55 2.8(8)
Ru3 C53 C54 C55 -51.3(5)
C52 C53 C54 C58 -179.9(5)
Ru3 C53 C54 C58 126.0(6)
C52 C53 C54 Ru3 54.1(5)
O8 Ru3 C54 C53 67.6(4)
O7 Ru3 C54 C53 149.6(4)
N3 Ru3 C54 C53 -79.7(12)
C55 Ru3 C54 C53 -132.1(6)
C52 Ru3 C54 C53 -28.2(4)
C51 Ru3 C54 C53 -64.8(4)
C56 Ru3 C54 C53 -103.8(4)
O8 Ru3 C54 C55 -160.3(4)
O7 Ru3 C54 C55 -78.3(4)
N3 Ru3 C54 C55 52.4(12)
C53 Ru3 C54 C55 132.1(6)
C52 Ru3 C54 C55 103.9(5)
C51 Ru3 C54 C55 67.3(4)
C56 Ru3 C54 C55 28.3(4)
O8 Ru3 C54 C58 -42.2(8)
O7 Ru3 C54 C58 39.8(8)
N3 Ru3 C54 C58 170.5(9)
C53 Ru3 C54 C58 -109.8(9)
C55 Ru3 C54 C58 118.1(9)
C52 Ru3 C54 C58 -138.0(8)
C51 Ru3 C54 C58 -174.6(8)
C56 Ru3 C54 C58 146.5(8)
C53 C54 C55 C56 -3.5(9)
C58 C54 C55 C56 179.3(6)
Ru3 C54 C55 C56 -54.8(5)
C53 C54 C55 Ru3 51.3(5)
C58 C54 C55 Ru3 -125.8(6)
O8 Ru3 C55 C54 29.7(5)
O7 Ru3 C55 C54 106.5(4)
N3 Ru3 C55 C54 -167.6(3)
C53 Ru3 C55 C54 -28.8(4)
C52 Ru3 C55 C54 -65.8(4)
C51 Ru3 C55 C54 -103.5(4)
C56 Ru3 C55 C54 -134.4(6)
O8 Ru3 C55 C56 164.1(3)
O7 Ru3 C55 C56 -119.1(4)
N3 Ru3 C55 C56 -33.1(5)
C53 Ru3 C55 C56 105.6(4)
C52 Ru3 C55 C56 68.6(4)
C51 Ru3 C55 C56 30.9(4)
C54 Ru3 C55 C56 134.4(6)
C54 C55 C56 C51 2.9(9)
Ru3 C55 C56 C51 -53.0(4)
C54 C55 C56 Ru3 55.9(5)
C52 C51 C56 C55 -1.4(8)
C57 C51 C56 C55 176.2(6)
Ru3 C51 C56 C55 53.1(5)
C52 C51 C56 Ru3 -54.5(4)
C57 C51 C56 Ru3 123.2(5)
O8 Ru3 C56 C55 -79.7(18)
O7 Ru3 C56 C55 68.0(4)
N3 Ru3 C56 C55 157.2(4)
C53 Ru3 C56 C55 -63.0(4)
C52 Ru3 C56 C55 -101.0(4)
C51 Ru3 C56 C55 -131.2(5)
C54 Ru3 C56 C55 -27.3(4)
O8 Ru3 C56 C51 51.5(18)
O7 Ru3 C56 C51 -160.8(3)
N3 Ru3 C56 C51 -71.6(4)
C53 Ru3 C56 C51 68.3(4)
C55 Ru3 C56 C51 131.2(5)
C52 Ru3 C56 C51 30.2(3)
C54 Ru3 C56 C51 103.9(4)
C53 C54 C58 C60 -121.9(9)
C55 C54 C58 C60 55.3(11)
Ru3 C54 C58 C60 -36.0(13)
C53 C54 C58 C59 113.5(8)
C55 C54 C58 C59 -69.4(10)
Ru3 C54 C58 C59 -160.6(7)
